data_4331144
loop_
_publ_author_name
'Daniel Chartrand'
'Carlos A. Castro Ruiz'
'Garry S. Hanan'

_publ_contact_author_address
;
    D\'epartement de Chimie
    Universit\'e de Montr\'eal
    C.P. 6128, Succ. Centre-ville
    Montr\'eal, Qu\'ebec
    Canada H3C 3J7
;
_publ_contact_author_email garry.Hanan@umontreal.ca
_publ_contact_author_fax '+1 514 343 2468'
_publ_contact_author_name 'Dr. Garry Hanan'
_publ_contact_author_phone '+1 514 343 7056'
_publ_section_title
;
 Diimine Triscarbonyl Re(I) of Isomeric Pyridyl-fulvene Ligands: an
 Electrochemical, Spectroscopic, and Computational Investigation
;
_journal_name_full 'Inorganic Chemistry'
_journal_page_first 12738
_journal_page_last 12747
_journal_paper_doi 10.1021/ic301559s
_journal_volume 51
_journal_year 2012
_chemical_compound_source 'Synthesized by the authors. See text'
_chemical_formula_moiety '2(C32 H21 N3 O3 Re), C4 H8 O2, 2(F6 P)'
_chemical_formula_sum 'C68 H50 F12 N6 O8 P2 Re2'
_chemical_formula_weight 1741.48
_chemical_name_systematic
; 
  3-Fluoren-9-ylidenemethyl-pyridine-2,2-bipyridinetricarbony-rhenium(I)
 hexafluorophosphate ethyl acetate hemisolvate
;
_space_group_IT_number 29
_symmetry_cell_setting orthorhombic
_symmetry_space_group_name_Hall 'P 2c -2ac'
_symmetry_space_group_name_H-M 'P c a 21'
_atom_sites_solution_hydrogens geom
_atom_sites_solution_primary direct
_atom_sites_solution_secondary difmap
_audit_creation_method SHELXL-97
_cell_angle_alpha 90
_cell_angle_beta 90
_cell_angle_gamma 90
_cell_formula_units_Z 4
_cell_length_a 29.1631(5)
_cell_length_b 12.2319(2)
_cell_length_c 18.7356(4)
_cell_measurement_reflns_used 52657
_cell_measurement_temperature 150
_cell_measurement_theta_max 71.86
_cell_measurement_theta_min 3.03
_cell_volume 6683.4(2)
_computing_cell_refinement 'SAINT V7.60A(Bruker AXS, 2008)'
_computing_data_collection 'APEX2  (Bruker AXS, 2009)'
_computing_data_reduction 'SAINT V7.60A(Bruker AXS, 2008)'
_computing_molecular_graphics 'SHELXTL v6.12 (Bruker AXS, 2001)'
_computing_publication_material 'UdMX (Maris, 2004)'
_computing_structure_refinement 'SHELXL97 (Sheldrick, 2008)'
_computing_structure_solution 'SHELXS97 (Sheldrick, 2008)'
_diffrn_ambient_temperature 150
_diffrn_detector_area_resol_mean 5.5
_diffrn_measured_fraction_theta_full 0.995
_diffrn_measured_fraction_theta_max 0.995
_diffrn_measurement_device_type 'Bruker Smart 6000'
_diffrn_measurement_method \w
_diffrn_radiation_monochromator 'Montel 200 optics'
_diffrn_radiation_source 'Rotating Anode'
_diffrn_radiation_type CuK\a
_diffrn_radiation_wavelength 1.54178
_diffrn_reflns_av_R_equivalents 0.034
_diffrn_reflns_av_sigmaI/netI 0.0273
_diffrn_reflns_limit_h_max 35
_diffrn_reflns_limit_h_min -35
_diffrn_reflns_limit_k_max 14
_diffrn_reflns_limit_k_min -13
_diffrn_reflns_limit_l_max 23
_diffrn_reflns_limit_l_min -22
_diffrn_reflns_number 83850
_diffrn_reflns_theta_full 72.38
_diffrn_reflns_theta_max 72.38
_diffrn_reflns_theta_min 3.03
_exptl_absorpt_coefficient_mu 8.244
_exptl_absorpt_correction_T_max 0.4385
_exptl_absorpt_correction_T_min 0.3184
_exptl_absorpt_correction_type multi-scan
_exptl_absorpt_process_details 'Sadabs (Sheldrick, 2008)'
_exptl_crystal_colour yellow
_exptl_crystal_density_diffrn 1.731
_exptl_crystal_description 'hexagonal rod'
_exptl_crystal_F_000 3408
_exptl_crystal_size_max 0.21
_exptl_crystal_size_mid 0.10
_exptl_crystal_size_min 0.10
_refine_diff_density_max 0.694
_refine_diff_density_min -1.576
_refine_diff_density_rms 0.129
_refine_ls_abs_structure_details 'Flack H D (1983), Acta Cryst. A39, 876-881'
_refine_ls_abs_structure_Flack -0.001(6)
_refine_ls_extinction_method none
_refine_ls_goodness_of_fit_ref 1.069
_refine_ls_hydrogen_treatment constr
_refine_ls_matrix_type full
_refine_ls_number_parameters 1003
_refine_ls_number_reflns 13053
_refine_ls_number_restraints 331
_refine_ls_restrained_S_all 1.091
_refine_ls_R_factor_all 0.0269
_refine_ls_R_factor_gt 0.0264
_refine_ls_shift/su_max 0.002
_refine_ls_shift/su_mean 0.000
_refine_ls_structure_factor_coef Fsqd
_refine_ls_weighting_details 'calc w=1/[\s^2^(Fo^2^)+(0.0417P)^2^+4.8276P] where P=(Fo^2^+2Fc^2^)/3'
_refine_ls_weighting_scheme calc
_refine_ls_wR_factor_gt 0.0733
_refine_ls_wR_factor_ref 0.0738
_reflns_number_gt 12749
_reflns_number_total 13053
_reflns_threshold_expression I>2\s(I)
_cod_data_source_file ic301559s_si_001_4.cif
_cod_data_source_block 1mFpyRe
_cod_database_code 4331144

loop_
_symmetry_equiv_pos_as_xyz
'x, y, z'
'-x, -y, z+1/2'
'-x+1/2, y, z+1/2'
'x+1/2, -y, z'

loop_
_atom_site_label
_atom_site_type_symbol
_atom_site_fract_x
_atom_site_fract_y
_atom_site_fract_z
_atom_site_U_iso_or_equiv
_atom_site_adp_type
_atom_site_occupancy
_atom_site_symmetry_multiplicity
_atom_site_calc_flag
_atom_site_refinement_flags
_atom_site_disorder_assembly
_atom_site_disorder_group
Re1 Re -0.057247(4) 0.600164(11) 0.587631(11) 0.03181(5) Uani 1 1 d . . .
N1 N -0.06029(11) 0.7189(3) 0.67301(19) 0.0350(7) Uani 1 1 d . . .
N2 N -0.00040(10) 0.7112(2) 0.56723(16) 0.0300(7) Uani 1 1 d . . .
N3 N -0.00948(10) 0.5164(3) 0.66283(17) 0.0302(6) Uani 1 1 d . . .
O1 O -0.12214(12) 0.7325(3) 0.4907(2) 0.0642(10) Uani 1 1 d . . .
O2 O -0.13782(13) 0.4500(3) 0.6275(2) 0.0697(11) Uani 1 1 d . . .
O3 O -0.04284(14) 0.4510(3) 0.4575(2) 0.0613(9) Uani 1 1 d . . .
C1 C -0.09841(15) 0.6839(4) 0.5268(3) 0.0463(10) Uani 1 1 d . . .
C2 C -0.10842(15) 0.5062(4) 0.6142(3) 0.0482(11) Uani 1 1 d . . .
C3 C -0.04703(15) 0.5033(4) 0.5068(3) 0.0451(10) Uani 1 1 d . . .
C4 C -0.09087(15) 0.7178(3) 0.7268(3) 0.0434(10) Uani 1 1 d . . .
H4 H -0.1145 0.6645 0.7258 0.052 Uiso 1 1 calc R . .
C5 C -0.08978(17) 0.7889(4) 0.7826(3) 0.0543(13) Uani 1 1 d . . .
H5 H -0.1117 0.7840 0.8200 0.065 Uiso 1 1 calc R . .
C6 C -0.05607(18) 0.8683(4) 0.7837(3) 0.0564(13) Uani 1 1 d . . .
H6 H -0.0544 0.9191 0.8220 0.068 Uiso 1 1 calc R . .
C7 C -0.02465(16) 0.8726(4) 0.7281(3) 0.0482(11) Uani 1 1 d . . .
H7 H -0.0015 0.9272 0.7275 0.058 Uiso 1 1 calc R . .
C8 C -0.02728(13) 0.7973(3) 0.6740(2) 0.0362(8) Uani 1 1 d . . .
C9 C 0.00477(13) 0.7958(3) 0.6137(2) 0.0347(8) Uani 1 1 d . . .
C10 C 0.03792(17) 0.8755(4) 0.6025(3) 0.0497(12) Uani 1 1 d . . .
H10 H 0.0411 0.9351 0.6347 0.060 Uiso 1 1 calc R . .
C11 C 0.06621(19) 0.8663(5) 0.5435(3) 0.0594(14) Uani 1 1 d . . .
H11 H 0.0890 0.9202 0.5347 0.071 Uiso 1 1 calc R . .
C12 C 0.06156(16) 0.7799(4) 0.4978(3) 0.0470(10) Uani 1 1 d . . .
H12 H 0.0813 0.7723 0.4577 0.056 Uiso 1 1 calc R . .
C13 C 0.02775(13) 0.7042(3) 0.5110(2) 0.0352(8) Uani 1 1 d . . .
H13 H 0.0242 0.6446 0.4789 0.042 Uiso 1 1 calc R . .
C14 C 0.03376(12) 0.4899(3) 0.6442(2) 0.0295(7) Uani 1 1 d . . .
H14 H 0.0435 0.5067 0.5970 0.035 Uiso 1 1 calc R . .
C15 C -0.02343(14) 0.4899(3) 0.7294(2) 0.0371(9) Uani 1 1 d . . .
H15 H -0.0538 0.5075 0.7436 0.044 Uiso 1 1 calc R . .
C16 C 0.00523(15) 0.4380(3) 0.7774(2) 0.0413(9) Uani 1 1 d . . .
H16 H -0.0055 0.4213 0.8240 0.050 Uiso 1 1 calc R . .
C17 C 0.04985(17) 0.4098(3) 0.7579(2) 0.0378(9) Uani 1 1 d . . .
H17 H 0.0693 0.3715 0.7900 0.045 Uiso 1 1 calc R . .
C18 C 0.06520(13) 0.4395(3) 0.6898(2) 0.0318(7) Uani 1 1 d . . .
C19 C 0.11032(13) 0.4119(3) 0.6607(2) 0.0348(9) Uani 1 1 d . . .
H19 H 0.1106 0.3969 0.6110 0.042 Uiso 1 1 calc R . .
C20 C 0.15196(15) 0.4041(3) 0.6934(3) 0.0406(10) Uani 1 1 d . . .
C21 C 0.19267(14) 0.3617(4) 0.6544(3) 0.0508(13) Uani 1 1 d . . .
C22 C 0.19686(16) 0.3269(4) 0.5832(5) 0.0628(14) Uani 1 1 d . . .
H22 H 0.1716 0.3300 0.5514 0.075 Uiso 1 1 calc R . .
C23 C 0.2391(2) 0.2883(5) 0.5613(4) 0.087(2) Uani 1 1 d U . .
H23 H 0.2424 0.2633 0.5135 0.105 Uiso 1 1 calc R . .
C24 C 0.2766(2) 0.2847(5) 0.6061(5) 0.100(3) Uani 1 1 d U . .
H24 H 0.3051 0.2582 0.5887 0.120 Uiso 1 1 calc R . .
C25 C 0.27285(19) 0.3196(6) 0.6765(6) 0.100(3) Uani 1 1 d U . .
H25 H 0.2987 0.3172 0.7073 0.120 Uiso 1 1 calc R . .
C26 C 0.22969(15) 0.3592(4) 0.7021(4) 0.0671(18) Uani 1 1 d U . .
C27 C 0.21440(18) 0.4011(4) 0.7719(4) 0.070(2) Uani 1 1 d . . .
C28 C 0.2387(2) 0.4172(6) 0.8362(5) 0.096(3) Uani 1 1 d . . .
H28 H 0.2697 0.3944 0.8406 0.115 Uiso 1 1 calc R . .
C29 C 0.2164(3) 0.4668(7) 0.8928(4) 0.101(3) Uani 1 1 d . . .
H29 H 0.2326 0.4779 0.9362 0.121 Uiso 1 1 calc R . .
C30 C 0.1718(3) 0.5003(7) 0.8880(4) 0.088(2) Uani 1 1 d . . .
H30 H 0.1576 0.5354 0.9273 0.105 Uiso 1 1 calc R . .
C31 C 0.1473(2) 0.4827(5) 0.8248(3) 0.0596(13) Uani 1 1 d . . .
H31 H 0.1164 0.5064 0.8216 0.071 Uiso 1 1 calc R . .
C32 C 0.16764(17) 0.4310(4) 0.7668(3) 0.0489(11) Uani 1 1 d . . .
Re2 Re 0.191004(4) 0.911701(11) 0.084669(8) 0.02836(5) Uani 1 1 d . . .
N101 N 0.18348(11) 0.7987(2) 0.17335(16) 0.0289(6) Uani 1 1 d . . .
N102 N 0.24544(10) 0.7915(2) 0.06966(15) 0.0276(7) Uani 1 1 d . . .
N103 N 0.24114(10) 0.9942(3) 0.15685(16) 0.0285(6) Uani 1 1 d . . .
O101 O 0.12415(12) 0.7820(4) -0.0093(2) 0.0671(11) Uani 1 1 d . . .
O102 O 0.11259(13) 1.0694(3) 0.1224(2) 0.0695(11) Uani 1 1 d . . .
O103 O 0.20923(13) 1.0626(3) -0.04416(18) 0.0523(8) Uani 1 1 d . . .
C101 C 0.14890(14) 0.8310(4) 0.0251(2) 0.0423(9) Uani 1 1 d . . .
C102 C 0.14229(15) 1.0113(4) 0.1083(2) 0.0451(10) Uani 1 1 d . . .
C103 C 0.20389(14) 1.0074(4) 0.0037(2) 0.0386(9) Uani 1 1 d . . .
C104 C 0.14994(14) 0.8051(3) 0.2229(2) 0.0383(9) Uani 1 1 d . . .
H104 H 0.1273 0.8606 0.2186 0.046 Uiso 1 1 calc R . .
C105 C 0.14762(17) 0.7334(4) 0.2796(2) 0.0484(11) Uani 1 1 d . . .
H105 H 0.1234 0.7388 0.3133 0.058 Uiso 1 1 calc R . .
C106 C 0.18071(18) 0.6540(4) 0.2867(2) 0.0493(11) Uani 1 1 d . . .
H106 H 0.1800 0.6051 0.3261 0.059 Uiso 1 1 calc R . .
C107 C 0.21525(16) 0.6458(4) 0.2357(2) 0.0403(9) Uani 1 1 d . . .
H107 H 0.2380 0.5906 0.2394 0.048 Uiso 1 1 calc R . .
C108 C 0.21589(14) 0.7191(3) 0.1797(2) 0.0319(8) Uani 1 1 d . . .
C109 C 0.25005(14) 0.7144(3) 0.1215(2) 0.0326(8) Uani 1 1 d . . .
C110 C 0.28372(17) 0.6353(4) 0.1180(3) 0.0485(11) Uani 1 1 d . . .
H110 H 0.2868 0.5825 0.1549 0.058 Uiso 1 1 calc R . .
C111 C 0.3128(2) 0.6344(4) 0.0600(3) 0.0563(13) Uani 1 1 d . . .
H111 H 0.3363 0.5809 0.0569 0.068 Uiso 1 1 calc R . .
C112 C 0.30770(16) 0.7111(4) 0.0064(3) 0.0458(10) Uani 1 1 d . . .
H112 H 0.3271 0.7102 -0.0343 0.055 Uiso 1 1 calc R . .
C113 C 0.27383(13) 0.7889(3) 0.0134(2) 0.0346(8) Uani 1 1 d . . .
H113 H 0.2705 0.8425 -0.0229 0.042 Uiso 1 1 calc R . .
C114 C 0.28406(12) 1.0182(3) 0.1347(2) 0.0297(7) Uani 1 1 d . . .
H114 H 0.2930 0.9964 0.0881 0.036 Uiso 1 1 calc R . .
C115 C 0.22843(15) 1.0259(3) 0.2222(2) 0.0356(8) Uani 1 1 d . . .
H115 H 0.1985 1.0083 0.2384 0.043 Uiso 1 1 calc R . .
C116 C 0.25764(16) 1.0841(3) 0.2675(2) 0.0406(9) Uani 1 1 d . . .
H116 H 0.2477 1.1059 0.3137 0.049 Uiso 1 1 calc R . .
C117 C 0.30161(16) 1.1095(3) 0.2437(2) 0.0385(9) Uani 1 1 d . . .
H117 H 0.3217 1.1512 0.2730 0.046 Uiso 1 1 calc R . .
C118 C 0.31600(14) 1.0738(3) 0.1772(2) 0.0316(8) Uani 1 1 d . . .
C119 C 0.36060(13) 1.1003(3) 0.1449(2) 0.0331(8) Uani 1 1 d . . .
H119 H 0.3604 1.1071 0.0944 0.040 Uiso 1 1 calc R . .
C120 C 0.40170(14) 1.1162(3) 0.1761(2) 0.0362(8) Uani 1 1 d . . .
C121 C 0.44119(13) 1.1593(3) 0.1362(3) 0.0371(9) Uani 1 1 d . . .
C122 C 0.44429(15) 1.1918(4) 0.0646(3) 0.0427(10) Uani 1 1 d . . .
H122 H 0.4188 1.1852 0.0332 0.051 Uiso 1 1 calc R . .
C123 C 0.48626(17) 1.2345(4) 0.0407(3) 0.0585(14) Uani 1 1 d . . .
H123 H 0.4894 1.2567 -0.0077 0.070 Uiso 1 1 calc R . .
C124 C 0.52360(14) 1.2448(4) 0.0871(4) 0.0615(13) Uani 1 1 d . . .
H124 H 0.5517 1.2735 0.0696 0.074 Uiso 1 1 calc R . .
C125 C 0.52039(16) 1.2146(4) 0.1569(4) 0.0589(14) Uani 1 1 d . . .
H125 H 0.5460 1.2224 0.1878 0.071 Uiso 1 1 calc R . .
C126 C 0.47872(14) 1.1716(3) 0.1827(3) 0.0448(10) Uani 1 1 d . . .
C127 C 0.46522(16) 1.1337(4) 0.2528(3) 0.0473(10) Uani 1 1 d . . .
C128 C 0.4901(2) 1.1253(4) 0.3160(4) 0.0654(16) Uani 1 1 d . . .
H128 H 0.5208 1.1510 0.3182 0.079 Uiso 1 1 calc R . .
C129 C 0.4698(2) 1.0793(5) 0.3753(4) 0.0727(18) Uani 1 1 d . . .
H129 H 0.4870 1.0733 0.4182 0.087 Uiso 1 1 calc R . .
C130 C 0.4246(2) 1.0415(5) 0.3736(3) 0.0728(17) Uani 1 1 d . . .
H130 H 0.4114 1.0108 0.4154 0.087 Uiso 1 1 calc R . .
C131 C 0.3985(2) 1.0484(4) 0.3103(3) 0.0581(13) Uani 1 1 d . . .
H131 H 0.3680 1.0212 0.3085 0.070 Uiso 1 1 calc R . .
C132 C 0.41886(16) 1.0966(3) 0.2501(3) 0.0410(10) Uani 1 1 d . . .
P1A P 0.15563(11) 1.0082(3) 0.40296(17) 0.0385(6) Uani 0.872(5) 1 d PDU A 1
F1A F 0.13906(10) 1.0019(3) 0.32131(14) 0.0491(8) Uani 0.872(5) 1 d PDU A 1
F2A F 0.20378(12) 0.9538(4) 0.3812(2) 0.0462(9) Uani 0.872(5) 1 d PDU A 1
F3A F 0.17570(12) 1.1261(3) 0.3881(2) 0.0611(10) Uani 0.872(5) 1 d PD A 1
F4A F 0.13538(15) 0.8877(3) 0.4158(2) 0.0707(13) Uani 0.872(5) 1 d PD A 1
F5A F 0.10735(14) 1.0601(4) 0.4242(2) 0.0566(12) Uani 0.872(5) 1 d PDU A 1
F6A F 0.17092(16) 1.0105(5) 0.48454(17) 0.0831(17) Uani 0.872(5) 1 d PD A 1
P1B P 0.1547(6) 0.9971(16) 0.4093(9) 0.034(4) Uani 0.128(5) 1 d PDU A 2
F1B F 0.1566(7) 1.0707(18) 0.3391(10) 0.052(4) Uani 0.128(5) 1 d PDU A 2
F2B F 0.1916(8) 0.9160(19) 0.3745(14) 0.044(6) Uani 0.128(5) 1 d PDU A 2
F3B F 0.1929(8) 1.070(2) 0.4465(15) 0.074(8) Uani 0.128(5) 1 d PDU A 2
F4B F 0.1130(6) 0.9285(17) 0.3786(12) 0.055(6) Uani 0.128(5) 1 d PDU A 2
F5B F 0.1166(9) 1.079(2) 0.4409(15) 0.045(5) Uani 0.128(5) 1 d PDU A 2
F6B F 0.1522(8) 0.9260(19) 0.4799(10) 0.055(6) Uani 0.128(5) 1 d PDU A 2
P2 P 0.10618(4) 0.46318(9) 0.41409(6) 0.0433(2) Uani 1 1 d . . .
F7 F 0.12201(13) 0.4431(3) 0.33295(14) 0.0666(9) Uani 1 1 d . . .
F8 F 0.15774(11) 0.4973(3) 0.43266(16) 0.0689(8) Uani 1 1 d . . .
F9 F 0.09582(15) 0.5886(3) 0.3939(2) 0.0783(12) Uani 1 1 d . . .
F10 F 0.11785(14) 0.3408(2) 0.43413(18) 0.0752(10) Uani 1 1 d . . .
F11 F 0.05588(14) 0.4317(5) 0.3947(3) 0.1101(19) Uani 1 1 d . . .
F12 F 0.09265(12) 0.4866(3) 0.49584(16) 0.0689(9) Uani 1 1 d . . .
O200 O 0.0846(3) 0.7201(7) 0.7288(4) 0.136(3) Uani 0.769(5) 1 d PDU B 1
O201 O 0.12550(16) 0.7717(4) 0.8212(3) 0.0649(13) Uani 0.769(5) 1 d PDU B 1
C201 C 0.0858(2) 0.7382(6) 0.7965(4) 0.0665(18) Uani 0.769(5) 1 d PDU B 1
C202 C 0.0440(3) 0.7388(9) 0.8392(5) 0.110(3) Uani 0.769(5) 1 d PDU B 1
H20A H 0.0210 0.6916 0.8167 0.165 Uiso 0.769(5) 1 calc PR B 1
H20B H 0.0321 0.8136 0.8423 0.165 Uiso 0.769(5) 1 calc PR B 1
H20C H 0.0508 0.7117 0.8872 0.165 Uiso 0.769(5) 1 calc PR B 1
C203 C 0.1687(3) 0.7829(8) 0.7825(4) 0.066(2) Uani 0.769(5) 1 d PDU B 1
H20D H 0.1775 0.7124 0.7604 0.079 Uiso 0.769(5) 1 calc PR B 1
H20E H 0.1658 0.8385 0.7444 0.079 Uiso 0.769(5) 1 calc PR B 1
C204 C 0.2017(3) 0.8153(7) 0.8328(5) 0.064(2) Uani 0.769(5) 1 d PDU B 1
H20F H 0.2317 0.8209 0.8096 0.096 Uiso 0.769(5) 1 calc PR B 1
H20G H 0.2032 0.7611 0.8713 0.096 Uiso 0.769(5) 1 calc PR B 1
H20H H 0.1932 0.8865 0.8527 0.096 Uiso 0.769(5) 1 calc PR B 1
O210 O 0.1456(7) 0.8047(12) 0.6904(7) 0.091(6) Uani 0.231(5) 1 d PDU B 2
O211 O 0.1038(6) 0.7426(13) 0.7765(10) 0.083(3) Uani 0.231(5) 1 d PDU B 2
C211 C 0.1451(6) 0.7826(11) 0.7543(8) 0.081(3) Uani 0.231(5) 1 d PDU B 2
C212 C 0.1858(6) 0.8011(18) 0.8020(10) 0.038(5) Uani 0.231(5) 1 d PDU B 2
H21A H 0.2028 0.8656 0.7856 0.057 Uiso 0.231(5) 1 calc PR B 2
H21B H 0.2059 0.7369 0.8005 0.057 Uiso 0.231(5) 1 calc PR B 2
H21C H 0.1754 0.8130 0.8511 0.057 Uiso 0.231(5) 1 calc PR B 2
C213 C 0.0926(9) 0.717(2) 0.8476(10) 0.080(3) Uani 0.231(5) 1 d PDU B 2
H21D H 0.0936 0.7823 0.8783 0.096 Uiso 0.231(5) 1 calc PR B 2
H21E H 0.1138 0.6608 0.8670 0.096 Uiso 0.231(5) 1 calc PR B 2
C214 C 0.0452(9) 0.673(3) 0.8424(19) 0.131(8) Uani 0.231(5) 1 d PDU B 2
H21F H 0.0309 0.6995 0.7984 0.197 Uiso 0.231(5) 1 calc PR B 2
H21G H 0.0273 0.6978 0.8836 0.197 Uiso 0.231(5) 1 calc PR B 2
H21H H 0.0462 0.5929 0.8418 0.197 Uiso 0.231(5) 1 calc PR B 2

loop_
_atom_site_aniso_label
_atom_site_aniso_U_11
_atom_site_aniso_U_22
_atom_site_aniso_U_33
_atom_site_aniso_U_23
_atom_site_aniso_U_13
_atom_site_aniso_U_12
Re1 0.02184(8) 0.02967(8) 0.04391(10) 0.00632(10) 0.00135(9) -0.00050(5)
N1 0.0280(16) 0.0307(17) 0.0464(19) 0.0077(14) 0.0103(13) 0.0059(12)
N2 0.0210(13) 0.0295(15) 0.0394(19) 0.0041(12) 0.0040(11) -0.0002(11)
N3 0.0277(15) 0.0274(16) 0.0357(16) 0.0042(12) -0.0008(12) 0.0029(12)
O1 0.046(2) 0.074(3) 0.072(3) 0.024(2) -0.0132(17) 0.0156(18)
O2 0.0480(19) 0.066(2) 0.096(3) 0.012(2) 0.0114(19) -0.0298(19)
O3 0.065(2) 0.063(2) 0.056(2) -0.0248(19) -0.0064(18) -0.0065(19)
C1 0.034(2) 0.050(3) 0.055(3) 0.007(2) 0.0066(19) -0.0020(18)
C2 0.038(2) 0.043(2) 0.064(3) 0.006(2) -0.0002(19) -0.0065(19)
C3 0.031(2) 0.044(2) 0.059(3) 0.009(2) -0.0044(19) -0.0031(18)
C4 0.036(2) 0.034(2) 0.061(3) 0.0080(19) 0.0219(19) 0.0079(16)
C5 0.053(3) 0.042(2) 0.068(3) 0.004(2) 0.037(2) 0.004(2)
C6 0.061(3) 0.045(3) 0.063(3) -0.018(2) 0.030(2) -0.001(2)
C7 0.045(2) 0.039(2) 0.061(3) -0.008(2) 0.022(2) -0.0060(19)
C8 0.0281(18) 0.032(2) 0.048(2) 0.0032(16) 0.0115(16) 0.0037(15)
C9 0.0313(18) 0.0303(19) 0.043(2) 0.0003(15) 0.0087(15) -0.0031(15)
C10 0.053(2) 0.044(2) 0.053(3) -0.007(2) 0.014(2) -0.018(2)
C11 0.062(3) 0.053(3) 0.063(3) -0.007(2) 0.026(3) -0.029(3)
C12 0.045(2) 0.052(3) 0.044(2) -0.003(2) 0.0114(19) -0.010(2)
C13 0.0315(19) 0.035(2) 0.038(2) 0.0027(16) 0.0064(15) -0.0006(15)
C14 0.0245(16) 0.0267(17) 0.0373(18) 0.0016(14) 0.0007(14) 0.0026(13)
C15 0.038(2) 0.0270(19) 0.047(2) 0.0061(16) 0.0104(17) 0.0043(16)
C16 0.050(2) 0.036(2) 0.038(2) 0.0050(17) 0.0046(18) 0.0012(18)
C17 0.045(2) 0.026(2) 0.043(2) 0.0029(16) -0.0032(19) 0.0010(15)
C18 0.0278(18) 0.0259(18) 0.042(2) -0.0003(15) -0.0034(15) -0.0010(14)
C19 0.0250(19) 0.028(2) 0.051(2) 0.0056(15) -0.0043(17) 0.0008(13)
C20 0.029(2) 0.029(2) 0.064(3) 0.0160(17) -0.0100(19) -0.0030(14)
C21 0.028(2) 0.032(2) 0.092(4) 0.027(2) 0.005(2) 0.0049(16)
C22 0.052(2) 0.038(2) 0.098(4) 0.027(3) 0.029(3) 0.0117(18)
C23 0.068(4) 0.050(3) 0.144(7) 0.039(3) 0.056(4) 0.019(3)
C24 0.048(3) 0.075(4) 0.176(8) 0.067(5) 0.048(4) 0.015(3)
C25 0.031(3) 0.079(4) 0.190(8) 0.076(5) 0.003(4) 0.003(3)
C26 0.026(2) 0.053(3) 0.122(5) 0.055(3) 0.000(3) -0.0006(19)
C27 0.040(3) 0.062(3) 0.108(5) 0.055(3) -0.031(3) -0.019(2)
C28 0.061(5) 0.097(5) 0.130(7) 0.073(5) -0.051(5) -0.038(3)
C29 0.098(6) 0.115(7) 0.090(5) 0.055(5) -0.056(4) -0.052(5)
C30 0.102(5) 0.090(5) 0.070(4) 0.019(4) -0.040(4) -0.040(4)
C31 0.064(3) 0.053(3) 0.062(3) 0.009(2) -0.024(3) -0.013(2)
C32 0.047(2) 0.037(2) 0.063(3) 0.020(2) -0.016(2) -0.0115(19)
Re2 0.02307(7) 0.02978(8) 0.03223(8) 0.00331(8) 0.00417(8) -0.00025(5)
N101 0.0324(15) 0.0246(15) 0.0299(15) 0.0029(12) 0.0068(12) -0.0078(12)
N102 0.0268(13) 0.0237(13) 0.0322(18) 0.0024(11) 0.0055(11) -0.0005(10)
N103 0.0247(14) 0.0265(15) 0.0342(15) -0.0001(12) 0.0015(11) -0.0025(11)
O101 0.049(2) 0.105(3) 0.0478(19) -0.011(2) -0.0026(15) -0.028(2)
O102 0.054(2) 0.067(2) 0.087(3) 0.004(2) 0.0175(19) 0.0332(19)
O103 0.058(2) 0.0510(19) 0.0476(18) 0.0257(16) 0.0067(16) 0.0064(17)
C101 0.0299(19) 0.061(3) 0.036(2) 0.0052(19) 0.0029(16) -0.0036(18)
C102 0.039(2) 0.049(2) 0.047(2) 0.0065(18) 0.0028(17) 0.0038(19)
C103 0.0281(18) 0.039(2) 0.048(2) 0.0020(19) 0.0023(17) 0.0044(16)
C104 0.038(2) 0.040(2) 0.0370(19) -0.0033(16) 0.0167(16) -0.0075(17)
C105 0.052(3) 0.051(3) 0.042(2) 0.0038(19) 0.018(2) -0.008(2)
C106 0.065(3) 0.053(3) 0.031(2) 0.0108(19) 0.0117(19) -0.014(2)
C107 0.051(2) 0.038(2) 0.0322(19) 0.0049(16) 0.0060(17) -0.0027(18)
C108 0.037(2) 0.0269(18) 0.0313(17) 0.0023(14) 0.0056(15) -0.0061(15)
C109 0.0382(19) 0.0284(19) 0.0311(17) 0.0035(14) 0.0052(15) -0.0007(15)
C110 0.055(3) 0.042(2) 0.049(2) 0.0112(19) 0.017(2) 0.015(2)
C111 0.067(3) 0.044(3) 0.058(3) 0.012(2) 0.022(2) 0.024(2)
C112 0.049(2) 0.043(2) 0.045(2) 0.0085(19) 0.0197(19) 0.0087(19)
C113 0.036(2) 0.0303(19) 0.0374(19) 0.0043(15) 0.0128(16) 0.0008(15)
C114 0.0255(16) 0.0253(17) 0.0383(18) 0.0002(14) 0.0047(14) -0.0025(13)
C115 0.039(2) 0.032(2) 0.0357(19) -0.0039(16) 0.0115(16) -0.0043(16)
C116 0.043(2) 0.037(2) 0.041(2) -0.0077(16) 0.0095(18) -0.0106(17)
C117 0.042(2) 0.028(2) 0.045(2) -0.0044(16) 0.0062(18) -0.0050(16)
C118 0.0316(19) 0.0238(17) 0.040(2) 0.0044(15) 0.0015(16) -0.0035(14)
C119 0.0290(19) 0.0251(18) 0.045(2) -0.0023(14) -0.0010(16) -0.0027(13)
C120 0.033(2) 0.0248(18) 0.051(2) -0.0025(16) -0.0027(17) -0.0039(15)
C121 0.0280(19) 0.025(2) 0.058(3) -0.0042(17) -0.0005(17) -0.0016(14)
C122 0.035(2) 0.032(2) 0.060(3) -0.0081(18) 0.0085(17) -0.0027(15)
C123 0.046(3) 0.044(3) 0.085(4) -0.008(3) 0.026(3) -0.008(2)
C124 0.034(2) 0.048(2) 0.102(4) -0.014(4) 0.020(3) -0.0049(16)
C125 0.028(2) 0.043(3) 0.106(5) -0.013(3) -0.002(2) -0.0023(18)
C126 0.0272(19) 0.030(2) 0.078(3) -0.016(2) -0.0050(19) 0.0032(15)
C127 0.042(2) 0.031(2) 0.069(3) -0.008(2) -0.013(2) 0.0023(17)
C128 0.062(3) 0.044(3) 0.090(4) -0.010(3) -0.039(3) 0.000(2)
C129 0.085(4) 0.058(3) 0.075(4) 0.005(3) -0.041(4) -0.002(3)
C130 0.095(5) 0.058(3) 0.066(3) 0.014(3) -0.034(3) -0.012(3)
C131 0.062(3) 0.052(3) 0.060(3) 0.012(2) -0.017(2) -0.011(2)
C132 0.044(2) 0.028(2) 0.051(3) -0.0025(16) -0.013(2) -0.0042(16)
P1A 0.0384(10) 0.0503(11) 0.0267(10) 0.0121(8) 0.0041(7) 0.0131(8)
F1A 0.0486(17) 0.069(2) 0.0292(13) 0.0008(13) -0.0022(11) 0.0184(16)
F2A 0.0407(18) 0.054(2) 0.0440(17) 0.0162(16) 0.0065(14) 0.0174(17)
F3A 0.060(2) 0.0473(19) 0.076(2) -0.0012(17) -0.0042(18) 0.0064(16)
F4A 0.071(3) 0.058(2) 0.082(3) 0.0260(19) 0.037(2) 0.0006(18)
F5A 0.049(2) 0.085(3) 0.035(2) 0.0047(18) 0.0070(16) 0.030(2)
F6A 0.094(3) 0.129(4) 0.0270(15) 0.000(2) -0.0136(17) 0.062(3)
P1B 0.036(6) 0.048(6) 0.016(5) 0.007(4) 0.004(4) 0.014(4)
F1B 0.052(6) 0.056(7) 0.048(6) 0.014(6) 0.010(5) 0.012(6)
F2B 0.038(9) 0.049(9) 0.046(8) 0.004(7) 0.004(6) 0.002(6)
F3B 0.067(10) 0.073(11) 0.083(11) -0.014(8) -0.004(7) -0.002(7)
F4B 0.047(8) 0.058(9) 0.059(8) -0.012(7) -0.006(7) 0.003(7)
F5B 0.045(7) 0.054(7) 0.036(7) 0.001(6) 0.012(6) 0.015(6)
F6B 0.057(8) 0.058(9) 0.050(8) 0.010(7) 0.010(7) 0.008(7)
P2 0.0538(7) 0.0397(6) 0.0365(5) 0.0040(4) 0.0045(5) -0.0047(5)
F7 0.109(3) 0.0573(17) 0.0337(13) -0.0114(13) 0.0067(15) -0.0200(18)
F8 0.0651(18) 0.091(2) 0.0506(15) -0.0047(16) 0.0062(13) -0.0154(18)
F9 0.110(3) 0.0507(19) 0.074(2) 0.0197(15) 0.040(2) 0.0196(17)
F10 0.116(3) 0.0453(18) 0.064(2) 0.0106(14) 0.0028(19) 0.0032(18)
F11 0.059(2) 0.157(4) 0.114(4) 0.075(3) -0.026(2) -0.035(2)
F12 0.086(2) 0.072(2) 0.0479(16) 0.0099(15) 0.0347(16) 0.0134(18)
O200 0.203(8) 0.102(6) 0.102(5) 0.013(4) -0.054(6) -0.023(6)
O201 0.091(4) 0.052(2) 0.051(3) 0.003(2) -0.008(2) 0.000(2)
C201 0.073(4) 0.039(3) 0.088(4) 0.005(3) 0.015(4) -0.008(3)
C202 0.128(7) 0.079(6) 0.122(7) 0.039(6) -0.045(6) -0.006(6)
C203 0.088(6) 0.054(4) 0.056(4) 0.003(3) 0.018(4) 0.011(4)
C204 0.076(5) 0.044(4) 0.072(5) -0.010(4) 0.016(4) -0.013(4)
O210 0.165(15) 0.026(7) 0.081(10) 0.016(7) 0.049(11) 0.004(9)
O211 0.106(6) 0.061(5) 0.082(6) 0.009(5) -0.013(5) -0.003(5)
C211 0.102(7) 0.068(6) 0.072(6) 0.004(6) 0.004(6) 0.007(6)
C212 0.045(11) 0.029(10) 0.040(11) 0.005(8) -0.006(8) 0.015(8)
C213 0.091(6) 0.058(6) 0.089(6) -0.005(6) -0.008(6) -0.004(5)
C214 0.147(14) 0.110(14) 0.136(14) 0.000(14) -0.033(13) 0.026(14)

loop_
_atom_type_symbol
_atom_type_description
_atom_type_scat_dispersion_real
_atom_type_scat_dispersion_imag
_atom_type_scat_source
C C 0.0181 0.0091 'International Tables Vol C Tables 4.2.6.8 and 6.1.1.4'
H H 0.0000 0.0000 'International Tables Vol C Tables 4.2.6.8 and 6.1.1.4'
F F 0.0727 0.0534 'International Tables Vol C Tables 4.2.6.8 and 6.1.1.4'
N N 0.0311 0.0180 'International Tables Vol C Tables 4.2.6.8 and 6.1.1.4'
O O 0.0492 0.0322 'International Tables Vol C Tables 4.2.6.8 and 6.1.1.4'
P P 0.2955 0.4335 'International Tables Vol C Tables 4.2.6.8 and 6.1.1.4'
Re Re -5.2083 5.8923 'International Tables Vol C Tables 4.2.6.8 and 6.1.1.4'

loop_
_geom_angle_atom_site_label_1
_geom_angle_atom_site_label_2
_geom_angle_atom_site_label_3
_geom_angle
C3 Re1 C1 87.7(2)
C3 Re1 C2 87.5(2)
C1 Re1 C2 89.3(2)
C3 Re1 N1 172.32(16)
C1 Re1 N1 93.12(17)
C2 Re1 N1 100.12(18)
C3 Re1 N2 97.28(15)
C1 Re1 N2 92.20(15)
C2 Re1 N2 175.03(18)
N1 Re1 N2 75.06(12)
C3 Re1 N3 96.67(16)
C1 Re1 N3 175.33(17)
C2 Re1 N3 92.65(17)
N1 Re1 N3 82.35(12)
N2 Re1 N3 85.54(11)
C4 N1 C8 117.7(4)
C4 N1 Re1 125.1(3)
C8 N1 Re1 117.1(3)
C13 N2 C9 119.0(3)
C13 N2 Re1 124.4(3)
C9 N2 Re1 116.5(2)
C14 N3 C15 117.6(3)
C14 N3 Re1 122.0(2)
C15 N3 Re1 120.3(3)
O1 C1 Re1 179.3(5)
O2 C2 Re1 177.7(5)
O3 C3 Re1 175.8(4)
N1 C4 C5 123.7(4)
N1 C4 H4 118.2
C5 C4 H4 118.2
C4 C5 C6 118.5(4)
C4 C5 H5 120.8
C6 C5 H5 120.8
C5 C6 C7 119.0(5)
C5 C6 H6 120.5
C7 C6 H6 120.5
C8 C7 C6 119.5(4)
C8 C7 H7 120.3
C6 C7 H7 120.3
N1 C8 C7 121.6(4)
N1 C8 C9 115.6(4)
C7 C8 C9 122.8(4)
N2 C9 C10 121.0(4)
N2 C9 C8 115.6(3)
C10 C9 C8 123.4(4)
C11 C10 C9 118.5(4)
C11 C10 H10 120.7
C9 C10 H10 120.7
C12 C11 C10 120.3(4)
C12 C11 H11 119.8
C10 C11 H11 119.8
C11 C12 C13 118.6(4)
C11 C12 H12 120.7
C13 C12 H12 120.7
N2 C13 C12 122.5(4)
N2 C13 H13 118.7
C12 C13 H13 118.7
N3 C14 C18 124.2(3)
N3 C14 H14 117.9
C18 C14 H14 117.9
N3 C15 C16 121.9(4)
N3 C15 H15 119.0
C16 C15 H15 119.0
C15 C16 C17 120.4(4)
C15 C16 H16 119.8
C17 C16 H16 119.8
C16 C17 C18 118.2(4)
C16 C17 H17 120.9
C18 C17 H17 120.9
C14 C18 C17 117.5(4)
C14 C18 C19 117.7(4)
C17 C18 C19 124.5(4)
C20 C19 C18 130.5(4)
C20 C19 H19 114.7
C18 C19 H19 114.7
C19 C20 C32 132.4(5)
C19 C20 C21 121.0(5)
C32 C20 C21 106.6(4)
C26 C21 C22 122.1(5)
C26 C21 C20 108.0(5)
C22 C21 C20 129.9(4)
C23 C22 C21 117.7(7)
C23 C22 H22 121.2
C21 C22 H22 121.2
C22 C23 C24 122.4(8)
C22 C23 H23 118.8
C24 C23 H23 118.8
C23 C24 C25 120.4(6)
C23 C24 H24 119.8
C25 C24 H24 119.8
C24 C25 C26 119.4(7)
C24 C25 H25 120.3
C26 C25 H25 120.3
C21 C26 C25 118.1(7)
C21 C26 C27 109.0(4)
C25 C26 C27 133.0(7)
C28 C27 C32 120.3(7)
C28 C27 C26 130.9(6)
C32 C27 C26 108.8(5)
C29 C28 C27 118.7(7)
C29 C28 H28 120.6
C27 C28 H28 120.6
C30 C29 C28 121.9(6)
C30 C29 H29 119.1
C28 C29 H29 119.1
C29 C30 C31 119.8(8)
C29 C30 H30 120.1
C31 C30 H30 120.1
C32 C31 C30 120.9(6)
C32 C31 H31 119.6
C30 C31 H31 119.6
C31 C32 C27 118.4(5)
C31 C32 C20 133.9(5)
C27 C32 C20 107.5(5)
C102 Re2 C101 89.3(2)
C102 Re2 C103 86.65(18)
C101 Re2 C103 88.82(18)
C102 Re2 N101 98.76(16)
C101 Re2 N101 93.01(15)
C103 Re2 N101 174.30(14)
C102 Re2 N102 173.70(15)
C101 Re2 N102 92.49(16)
C103 Re2 N102 99.42(14)
N101 Re2 N102 75.12(11)
C102 Re2 N103 93.33(16)
C101 Re2 N103 176.09(16)
C103 Re2 N103 94.25(15)
N101 Re2 N103 83.71(11)
N102 Re2 N103 84.61(11)
C104 N101 C108 118.9(3)
C104 N101 Re2 124.2(3)
C108 N101 Re2 116.9(2)
C113 N102 C109 118.9(3)
C113 N102 Re2 124.5(2)
C109 N102 Re2 116.6(2)
C115 N103 C114 118.3(3)
C115 N103 Re2 120.3(3)
C114 N103 Re2 121.3(2)
O101 C101 Re2 178.9(5)
O102 C102 Re2 178.8(5)
O103 C103 Re2 176.7(4)
N101 C104 C105 121.9(4)
N101 C104 H104 119.1
C105 C104 H104 119.1
C106 C105 C104 119.3(4)
C106 C105 H105 120.4
C104 C105 H105 120.4
C105 C106 C107 119.5(4)
C105 C106 H106 120.3
C107 C106 H106 120.3
C108 C107 C106 119.0(4)
C108 C107 H107 120.5
C106 C107 H107 120.5
N101 C108 C107 121.4(4)
N101 C108 C109 115.5(3)
C107 C108 C109 123.0(4)
N102 C109 C110 121.5(4)
N102 C109 C108 115.7(3)
C110 C109 C108 122.8(4)
C111 C110 C109 118.7(4)
C111 C110 H110 120.6
C109 C110 H110 120.6
C110 C111 C112 120.1(4)
C110 C111 H111 119.9
C112 C111 H111 119.9
C113 C112 C111 118.4(4)
C113 C112 H112 120.8
C111 C112 H112 120.8
N102 C113 C112 122.2(4)
N102 C113 H113 118.9
C112 C113 H113 118.9
N103 C114 C118 123.2(4)
N103 C114 H114 118.4
C118 C114 H114 118.4
N103 C115 C116 122.4(4)
N103 C115 H115 118.8
C116 C115 H115 118.8
C117 C116 C115 118.7(4)
C117 C116 H116 120.7
C115 C116 H116 120.7
C118 C117 C116 119.8(4)
C118 C117 H117 120.1
C116 C117 H117 120.1
C117 C118 C114 117.5(4)
C117 C118 C119 124.7(4)
C114 C118 C119 117.4(4)
C120 C119 C118 129.7(4)
C120 C119 H119 115.1
C118 C119 H119 115.1
C119 C120 C121 121.9(4)
C119 C120 C132 132.7(4)
C121 C120 C132 105.4(4)
C122 C121 C126 120.8(4)
C122 C121 C120 129.6(4)
C126 C121 C120 109.5(4)
C123 C122 C121 117.8(5)
C123 C122 H122 121.1
C121 C122 H122 121.1
C124 C123 C122 120.9(5)
C124 C123 H123 119.5
C122 C123 H123 119.5
C125 C124 C123 121.2(4)
C125 C124 H124 119.4
C123 C124 H124 119.4
C124 C125 C126 119.4(5)
C124 C125 H125 120.3
C126 C125 H125 120.3
C121 C126 C125 119.9(5)
C121 C126 C127 108.4(4)
C125 C126 C127 131.7(5)
C128 C127 C132 120.1(5)
C128 C127 C126 130.8(5)
C132 C127 C126 109.1(4)
C129 C128 C127 119.5(5)
C129 C128 H128 120.3
C127 C128 H128 120.3
C128 C129 C130 121.4(5)
C128 C129 H129 119.3
C130 C129 H129 119.3
C129 C130 C131 120.5(6)
C129 C130 H130 119.7
C131 C130 H130 119.7
C132 C131 C130 118.2(5)
C132 C131 H131 120.9
C130 C131 H131 120.9
C131 C132 C127 120.3(4)
C131 C132 C120 132.2(4)
C127 C132 C120 107.5(4)
F3A P1A F5A 90.5(3)
F3A P1A F6A 92.8(3)
F5A P1A F6A 90.0(2)
F3A P1A F1A 89.3(3)
F5A P1A F1A 89.5(2)
F6A P1A F1A 177.8(4)
F3A P1A F2A 90.5(3)
F5A P1A F2A 178.9(3)
F6A P1A F2A 90.4(2)
F1A P1A F2A 90.1(2)
F3A P1A F4A 178.4(3)
F5A P1A F4A 90.2(3)
F6A P1A F4A 88.6(3)
F1A P1A F4A 89.3(3)
F2A P1A F4A 88.8(3)
F3B P1B F6B 88.5(14)
F3B P1B F4B 174.0(16)
F6B P1B F4B 88.6(14)
F3B P1B F1B 91.3(15)
F6B P1B F1B 178.7(17)
F4B P1B F1B 91.5(14)
F3B P1B F5B 88.7(14)
F6B P1B F5B 90.0(14)
F4B P1B F5B 86.0(14)
F1B P1B F5B 88.7(14)
F3B P1B F2B 93.1(14)
F6B P1B F2B 91.8(14)
F4B P1B F2B 92.3(13)
F1B P1B F2B 89.5(13)
F5B P1B F2B 177.5(17)
F11 P2 F10 91.4(3)
F11 P2 F8 178.8(2)
F10 P2 F8 89.6(2)
F11 P2 F12 92.0(3)
F10 P2 F12 89.73(19)
F8 P2 F12 88.69(18)
F11 P2 F7 90.7(3)
F10 P2 F7 91.04(18)
F8 P2 F7 88.61(17)
F12 P2 F7 177.2(2)
F11 P2 F9 90.2(3)
F10 P2 F9 178.4(2)
F8 P2 F9 88.8(2)
F12 P2 F9 90.46(19)
F7 P2 F9 88.70(18)
C201 O201 C203 128.0(6)
O200 C201 O201 115.1(6)
O200 C201 C202 121.2(7)
O201 C201 C202 122.9(7)
C201 C202 H20A 109.5
C201 C202 H20B 109.5
H20A C202 H20B 109.5
C201 C202 H20C 109.5
H20A C202 H20C 109.5
H20B C202 H20C 109.5
C204 C203 O201 106.5(6)
C204 C203 H20D 110.4
O201 C203 H20D 110.4
C204 C203 H20E 110.4
O201 C203 H20E 110.4
H20D C203 H20E 108.6
C203 C204 H20F 109.5
C203 C204 H20G 109.5
H20F C204 H20G 109.5
C203 C204 H20H 109.5
H20F C204 H20H 109.5
H20G C204 H20H 109.5
C211 O211 C213 125.1(16)
O210 C211 O211 112.8(9)
O210 C211 C212 122.4(9)
O211 C211 C212 124.8(9)
C211 C212 H21A 109.5
C211 C212 H21B 109.5
H21A C212 H21B 109.5
C211 C212 H21C 109.5
H21A C212 H21C 109.5
H21B C212 H21C 109.5
O211 C213 C214 103.7(10)
O211 C213 H21D 111.0
C214 C213 H21D 111.0
O211 C213 H21E 111.0
C214 C213 H21E 111.0
H21D C213 H21E 109.0
C213 C214 H21F 109.5
C213 C214 H21G 109.5
H21F C214 H21G 109.5
C213 C214 H21H 109.5
H21F C214 H21H 109.5
H21G C214 H21H 109.5

loop_
_geom_bond_atom_site_label_1
_geom_bond_atom_site_label_2
_geom_bond_distance
Re1 C3 1.947(5)
Re1 C1 1.946(5)
Re1 C2 1.948(4)
Re1 N1 2.162(4)
Re1 N2 2.177(3)
Re1 N3 2.231(3)
N1 C4 1.346(5)
N1 C8 1.359(5)
N2 C13 1.339(5)
N2 C9 1.360(5)
N3 C14 1.348(5)
N3 C15 1.351(5)
O1 C1 1.136(6)
O2 C2 1.127(6)
O3 C3 1.129(6)
C4 C5 1.360(7)
C4 H4 0.9500
C5 C6 1.382(7)
C5 H5 0.9500
C6 C7 1.389(6)
C6 H6 0.9500
C7 C8 1.371(6)
C7 H7 0.9500
C8 C9 1.468(5)
C9 C10 1.389(6)
C10 C11 1.385(7)
C10 H10 0.9500
C11 C12 1.367(7)
C11 H11 0.9500
C12 C13 1.375(6)
C12 H12 0.9500
C13 H13 0.9500
C14 C18 1.397(5)
C14 H14 0.9500
C15 C16 1.383(6)
C15 H15 0.9500
C16 C17 1.395(6)
C16 H16 0.9500
C17 C18 1.401(6)
C17 H17 0.9500
C18 C19 1.463(5)
C19 C20 1.363(6)
C19 H19 0.9500
C20 C32 1.486(7)
C20 C21 1.487(7)
C21 C26 1.402(7)
C21 C22 1.405(10)
C22 C23 1.381(7)
C22 H22 0.9500
C23 C24 1.379(11)
C23 H23 0.9500
C24 C25 1.391(13)
C24 H24 0.9500
C25 C26 1.432(9)
C25 H25 0.9500
C26 C27 1.473(10)
C27 C28 1.412(10)
C27 C32 1.415(7)
C28 C29 1.383(13)
C28 H28 0.9500
C29 C30 1.365(12)
C29 H29 0.9500
C30 C31 1.399(7)
C30 H30 0.9500
C31 C32 1.390(8)
C31 H31 0.9500
Re2 C102 1.923(5)
Re2 C101 1.931(4)
Re2 C103 1.953(4)
Re2 N101 2.173(3)
Re2 N102 2.182(3)
Re2 N103 2.232(3)
N101 C104 1.351(5)
N101 C108 1.362(5)
N102 C113 1.341(5)
N102 C109 1.360(5)
N103 C115 1.337(5)
N103 C114 1.351(5)
O101 C101 1.138(6)
O102 C102 1.152(6)
O103 C103 1.133(5)
C104 C105 1.379(6)
C104 H104 0.9500
C105 C106 1.376(7)
C105 H105 0.9500
C106 C107 1.392(6)
C106 H106 0.9500
C107 C108 1.379(5)
C107 H107 0.9500
C108 C109 1.479(5)
C109 C110 1.380(6)
C110 C111 1.377(6)
C110 H110 0.9500
C111 C112 1.383(7)
C111 H111 0.9500
C112 C113 1.378(6)
C112 H112 0.9500
C113 H113 0.9500
C114 C118 1.401(5)
C114 H114 0.9500
C115 C116 1.398(6)
C115 H115 0.9500
C116 C117 1.393(6)
C116 H116 0.9500
C117 C118 1.385(6)
C117 H117 0.9500
C118 C119 1.471(5)
C119 C120 1.348(6)
C119 H119 0.9500
C120 C121 1.470(6)
C120 C132 1.493(6)
C121 C122 1.404(7)
C121 C126 1.407(6)
C122 C123 1.404(6)
C122 H122 0.9500
C123 C124 1.400(9)
C123 H123 0.9500
C124 C125 1.361(10)
C124 H124 0.9500
C125 C126 1.410(7)
C125 H125 0.9500
C126 C127 1.448(7)
C127 C128 1.392(7)
C127 C132 1.427(6)
C128 C129 1.378(10)
C128 H128 0.9500
C129 C130 1.397(9)
C129 H129 0.9500
C130 C131 1.412(7)
C130 H130 0.9500
C131 C132 1.405(7)
C131 H131 0.9500
P1A F3A 1.581(5)
P1A F5A 1.595(4)
P1A F6A 1.592(4)
P1A F1A 1.606(4)
P1A F2A 1.607(4)
P1A F4A 1.606(5)
P1B F3B 1.584(17)
P1B F6B 1.585(16)
P1B F4B 1.586(17)
P1B F1B 1.595(16)
P1B F5B 1.605(16)
P1B F2B 1.602(16)
P2 F11 1.560(4)
P2 F10 1.581(3)
P2 F8 1.599(3)
P2 F12 1.607(3)
P2 F7 1.608(3)
P2 F9 1.609(3)
O200 C201 1.289(7)
O201 C201 1.312(7)
O201 C203 1.460(7)
C201 C202 1.457(7)
C202 H20A 0.9800
C202 H20B 0.9800
C202 H20C 0.9800
C203 C204 1.404(8)
C203 H20D 0.9900
C203 H20E 0.9900
C204 H20F 0.9800
C204 H20G 0.9800
C204 H20H 0.9800
O210 C211 1.228(9)
O211 C211 1.363(9)
O211 C213 1.408(10)
C211 C212 1.505(9)
C212 H21A 0.9800
C212 H21B 0.9800
C212 H21C 0.9800
C213 C214 1.483(10)
C213 H21D 0.9900
C213 H21E 0.9900
C214 H21F 0.9800
C214 H21G 0.9800
C214 H21H 0.9800

loop_
_geom_torsion_atom_site_label_1
_geom_torsion_atom_site_label_2
_geom_torsion_atom_site_label_3
_geom_torsion_atom_site_label_4
_geom_torsion
C1 Re1 N1 C4 90.2(4)
C2 Re1 N1 C4 0.4(4)
N2 Re1 N1 C4 -178.3(4)
N3 Re1 N1 C4 -90.9(3)
C1 Re1 N1 C8 -93.1(3)
C2 Re1 N1 C8 177.0(3)
N2 Re1 N1 C8 -1.7(3)
N3 Re1 N1 C8 85.7(3)
C3 Re1 N2 C13 2.8(3)
C1 Re1 N2 C13 -85.1(3)
N1 Re1 N2 C13 -177.7(3)
N3 Re1 N2 C13 99.0(3)
C3 Re1 N2 C9 179.5(3)
C1 Re1 N2 C9 91.6(3)
N1 Re1 N2 C9 -1.0(3)
N3 Re1 N2 C9 -84.3(3)
C3 Re1 N3 C14 49.0(3)
C2 Re1 N3 C14 136.8(3)
N1 Re1 N3 C14 -123.4(3)
N2 Re1 N3 C14 -47.9(3)
C3 Re1 N3 C15 -130.8(3)
C2 Re1 N3 C15 -43.0(3)
N1 Re1 N3 C15 56.9(3)
N2 Re1 N3 C15 132.4(3)
C8 N1 C4 C5 -1.7(7)
Re1 N1 C4 C5 174.9(4)
N1 C4 C5 C6 1.4(8)
C4 C5 C6 C7 -0.1(8)
C5 C6 C7 C8 -1.0(8)
C4 N1 C8 C7 0.6(6)
Re1 N1 C8 C7 -176.3(4)
C4 N1 C8 C9 -179.2(4)
Re1 N1 C8 C9 4.0(5)
C6 C7 C8 N1 0.7(7)
C6 C7 C8 C9 -179.6(5)
C13 N2 C9 C10 1.5(6)
Re1 N2 C9 C10 -175.4(4)
C13 N2 C9 C8 -179.7(3)
Re1 N2 C9 C8 3.4(5)
N1 C8 C9 N2 -4.8(5)
C7 C8 C9 N2 175.4(4)
N1 C8 C9 C10 173.9(4)
C7 C8 C9 C10 -5.8(7)
N2 C9 C10 C11 -1.0(8)
C8 C9 C10 C11 -179.6(5)
C9 C10 C11 C12 -0.4(9)
C10 C11 C12 C13 1.3(9)
C9 N2 C13 C12 -0.6(6)
Re1 N2 C13 C12 176.0(3)
C11 C12 C13 N2 -0.7(7)
C15 N3 C14 C18 -1.6(6)
Re1 N3 C14 C18 178.7(3)
C14 N3 C15 C16 0.2(6)
Re1 N3 C15 C16 -180.0(3)
N3 C15 C16 C17 -0.8(7)
C15 C16 C17 C18 2.5(6)
N3 C14 C18 C17 3.3(6)
N3 C14 C18 C19 177.5(3)
C16 C17 C18 C14 -3.7(6)
C16 C17 C18 C19 -177.4(4)
C14 C18 C19 C20 150.9(4)
C17 C18 C19 C20 -35.3(7)
C18 C19 C20 C32 -7.2(7)
C18 C19 C20 C21 172.7(4)
C19 C20 C21 C26 -177.7(4)
C32 C20 C21 C26 2.2(5)
C19 C20 C21 C22 1.6(7)
C32 C20 C21 C22 -178.5(4)
C26 C21 C22 C23 0.8(7)
C20 C21 C22 C23 -178.4(4)
C21 C22 C23 C24 -1.1(8)
C22 C23 C24 C25 0.7(9)
C23 C24 C25 C26 0.1(9)
C22 C21 C26 C25 -0.1(7)
C20 C21 C26 C25 179.3(4)
C22 C21 C26 C27 179.7(4)
C20 C21 C26 C27 -1.0(5)
C24 C25 C26 C21 -0.4(8)
C24 C25 C26 C27 179.9(5)
C21 C26 C27 C28 -178.4(5)
C25 C26 C27 C28 1.3(9)
C21 C26 C27 C32 -0.7(5)
C25 C26 C27 C32 179.0(5)
C32 C27 C28 C29 -2.7(8)
C26 C27 C28 C29 174.7(6)
C27 C28 C29 C30 0.0(10)
C28 C29 C30 C31 1.2(11)
C29 C30 C31 C32 0.3(10)
C30 C31 C32 C27 -2.9(8)
C30 C31 C32 C20 -177.6(5)
C28 C27 C32 C31 4.1(7)
C26 C27 C32 C31 -173.8(4)
C28 C27 C32 C20 -179.9(4)
C26 C27 C32 C20 2.1(5)
C19 C20 C32 C31 -7.7(8)
C21 C20 C32 C31 172.4(5)
C19 C20 C32 C27 177.2(4)
C21 C20 C32 C27 -2.7(5)
C102 Re2 N101 C104 4.1(3)
C101 Re2 N101 C104 -85.6(3)
N102 Re2 N101 C104 -177.4(3)
N103 Re2 N101 C104 96.5(3)
C102 Re2 N101 C108 -173.6(3)
C101 Re2 N101 C108 96.6(3)
N102 Re2 N101 C108 4.9(3)
N103 Re2 N101 C108 -81.2(3)
C101 Re2 N102 C113 83.1(3)
C103 Re2 N102 C113 -6.1(3)
N101 Re2 N102 C113 175.5(3)
N103 Re2 N102 C113 -99.5(3)
C101 Re2 N102 C109 -96.5(3)
C103 Re2 N102 C109 174.2(3)
N101 Re2 N102 C109 -4.1(3)
N103 Re2 N102 C109 80.8(3)
C102 Re2 N103 C115 43.1(3)
C103 Re2 N103 C115 130.0(3)
N101 Re2 N103 C115 -55.3(3)
N102 Re2 N103 C115 -130.9(3)
C102 Re2 N103 C114 -133.5(3)
C103 Re2 N103 C114 -46.6(3)
N101 Re2 N103 C114 128.1(3)
N102 Re2 N103 C114 52.5(3)
C108 N101 C104 C105 -0.1(6)
Re2 N101 C104 C105 -177.7(3)
N101 C104 C105 C106 1.0(7)
C104 C105 C106 C107 -1.5(7)
C105 C106 C107 C108 1.1(7)
C104 N101 C108 C107 -0.4(6)
Re2 N101 C108 C107 177.5(3)
C104 N101 C108 C109 177.2(3)
Re2 N101 C108 C109 -5.0(4)
C106 C107 C108 N101 -0.2(6)
C106 C107 C108 C109 -177.6(4)
C113 N102 C109 C110 1.3(6)
Re2 N102 C109 C110 -179.1(4)
C113 N102 C109 C108 -176.8(3)
Re2 N102 C109 C108 2.9(4)
N101 C108 C109 N102 1.3(5)
C107 C108 C109 N102 178.9(4)
N101 C108 C109 C110 -176.7(4)
C107 C108 C109 C110 0.9(7)
N102 C109 C110 C111 -0.8(7)
C108 C109 C110 C111 177.0(5)
C109 C110 C111 C112 -0.5(9)
C110 C111 C112 C113 1.3(9)
C109 N102 C113 C112 -0.4(6)
Re2 N102 C113 C112 -180.0(3)
C111 C112 C113 N102 -0.9(7)
C115 N103 C114 C118 0.7(5)
Re2 N103 C114 C118 177.3(3)
C114 N103 C115 C116 1.0(6)
Re2 N103 C115 C116 -175.7(3)
N103 C115 C116 C117 -0.2(7)
C115 C116 C117 C118 -2.2(7)
C116 C117 C118 C114 3.6(6)
C116 C117 C118 C119 176.7(4)
N103 C114 C118 C117 -3.0(6)
N103 C114 C118 C119 -176.5(3)
C117 C118 C119 C120 32.9(7)
C114 C118 C119 C120 -154.0(4)
C118 C119 C120 C121 -170.0(4)
C118 C119 C120 C132 11.2(7)
C119 C120 C121 C122 1.2(7)
C132 C120 C121 C122 -179.8(4)
C119 C120 C121 C126 177.6(4)
C132 C120 C121 C126 -3.3(5)
C126 C121 C122 C123 1.4(6)
C120 C121 C122 C123 177.5(4)
C121 C122 C123 C124 -0.5(7)
C122 C123 C124 C125 -0.4(7)
C123 C124 C125 C126 0.3(7)
C122 C121 C126 C125 -1.6(6)
C120 C121 C126 C125 -178.4(4)
C122 C121 C126 C127 178.7(4)
C120 C121 C126 C127 1.9(5)
C124 C125 C126 C121 0.7(7)
C124 C125 C126 C127 -179.7(4)
C121 C126 C127 C128 177.5(5)
C125 C126 C127 C128 -2.2(8)
C121 C126 C127 C132 0.4(5)
C125 C126 C127 C132 -179.3(4)
C132 C127 C128 C129 1.1(8)
C126 C127 C128 C129 -175.8(5)
C127 C128 C129 C130 -0.4(9)
C128 C129 C130 C131 0.6(10)
C129 C130 C131 C132 -1.5(9)
C130 C131 C132 C127 2.2(8)
C130 C131 C132 C120 179.5(5)
C128 C127 C132 C131 -2.0(7)
C126 C127 C132 C131 175.5(4)
C128 C127 C132 C120 -179.9(4)
C126 C127 C132 C120 -2.4(5)
C119 C120 C132 C131 4.8(8)
C121 C120 C132 C131 -174.1(5)
C119 C120 C132 C127 -177.6(4)
C121 C120 C132 C127 3.5(5)
C203 O201 C201 O200 -4.9(12)
C203 O201 C201 C202 -174.9(9)
C201 O201 C203 C204 -176.6(8)
C213 O211 C211 O210 -176.1(14)
C213 O211 C211 C212 2.5(19)
C211 O211 C213 C214 -177.8(13)
